data_4327361
loop_
_publ_author_name
'Ben-Jie Liaw'
'Tarlok S. Lobana'
'Ya-Wen Lin'
'Ju-Chun Wang'
'C. W. Liu'

_publ_section_title
;
 Versatility of Dithiophosphates in the Syntheses of Copper(I) Complexes
 with Bis(diphenylphosphino)alkanes: Abstraction of Chloride from
 Dichloromethane
;
_journal_name_full 'Inorganic Chemistry'
_journal_page_first 9921
_journal_page_last 9929
_journal_paper_doi 10.1021/ic051166+
_journal_volume 44
_journal_year 2005
_chemical_formula_sum 'C84 H86 Cl2 Cu3 O2 P7 S2'
_chemical_formula_weight 1669.96
_chemical_name_systematic
; 
 ? 
;
_space_group_IT_number 15
_symmetry_cell_setting monoclinic
_symmetry_space_group_name_Hall '-C 2yc'
_symmetry_space_group_name_H-M 'C 1 2/c 1'
_atom_sites_solution_hydrogens geom
_atom_sites_solution_primary direct
_atom_sites_solution_secondary difmap
_audit_creation_method SHELXL-97
_cell_angle_alpha 90.00
_cell_angle_beta 95.351(4)
_cell_angle_gamma 90.00
_cell_formula_units_Z 4
_cell_length_a 24.965(3)
_cell_length_b 17.0583(18)
_cell_length_c 20.253(2)
_cell_measurement_reflns_used 1717
_cell_measurement_temperature 298(2)
_cell_measurement_theta_max 24.99
_cell_measurement_theta_min 2.39
_cell_volume 8587.4(16)
_computing_cell_refinement 'Bruker SMART'
_computing_data_collection 'Bruker SMART'
_computing_data_reduction 'Bruker SAINT'
_computing_molecular_graphics 'Bruker SHELXTL'
_computing_publication_material 'Bruker SHELXTL'
_computing_structure_refinement 'SHELXL-97 (Sheldrick, 1997)'
_computing_structure_solution 'SHELXS-97 (Sheldrick, 1990)'
_diffrn_ambient_temperature 298(2)
_diffrn_measured_fraction_theta_full 0.991
_diffrn_measured_fraction_theta_max 0.991
_diffrn_measurement_device_type 'CCD area detector'
_diffrn_measurement_method 'phi and omega scans'
_diffrn_radiation_monochromator graphite
_diffrn_radiation_source 'fine-focus sealed tube'
_diffrn_radiation_type MoK\a
_diffrn_radiation_wavelength 0.71073
_diffrn_reflns_av_R_equivalents 0.0252
_diffrn_reflns_av_sigmaI/netI 0.0411
_diffrn_reflns_limit_h_max 29
_diffrn_reflns_limit_h_min -21
_diffrn_reflns_limit_k_max 20
_diffrn_reflns_limit_k_min -12
_diffrn_reflns_limit_l_max 24
_diffrn_reflns_limit_l_min -21
_diffrn_reflns_number 14489
_diffrn_reflns_theta_full 25.04
_diffrn_reflns_theta_max 25.04
_diffrn_reflns_theta_min 2.39
_exptl_absorpt_coefficient_mu 1.021
_exptl_absorpt_correction_T_max 0.9225
_exptl_absorpt_correction_T_min 0.7853
_exptl_absorpt_correction_type empirical
_exptl_crystal_colour colorless
_exptl_crystal_density_diffrn 1.292
_exptl_crystal_density_meas 0
_exptl_crystal_description column
_exptl_crystal_F_000 3456
_exptl_crystal_size_max 0.45
_exptl_crystal_size_mid 0.30
_exptl_crystal_size_min 0.20
_refine_diff_density_max 0.402
_refine_diff_density_min -0.353
_refine_diff_density_rms 0.051
_refine_ls_extinction_method none
_refine_ls_goodness_of_fit_ref 1.011
_refine_ls_hydrogen_treatment mixed
_refine_ls_matrix_type full
_refine_ls_number_parameters 447
_refine_ls_number_reflns 7517
_refine_ls_number_restraints 0
_refine_ls_restrained_S_all 1.011
_refine_ls_R_factor_all 0.0763
_refine_ls_R_factor_gt 0.0422
_refine_ls_shift/su_max 0.001
_refine_ls_shift/su_mean 0.000
_refine_ls_structure_factor_coef Fsqd
_refine_ls_weighting_details 'calc w=1/[\s^2^(Fo^2^)+(0.0531P)^2^+5.4787P] where P=(Fo^2^+2Fc^2^)/3'
_refine_ls_weighting_scheme calc
_refine_ls_wR_factor_gt 0.0945
_refine_ls_wR_factor_ref 0.1077
_reflns_number_gt 5103
_reflns_number_total 7517
_reflns_threshold_expression >2sigma(I)
_cod_data_source_file ic0511662Bsi20050713_125342_9.cif
_cod_data_source_block 9
_cod_original_cell_volume 8587.4(17)
_cod_database_code 4327361

loop_
_symmetry_equiv_pos_as_xyz
'x, y, z'
'-x, y, -z+1/2'
'x+1/2, y+1/2, z'
'-x+1/2, y+1/2, -z+1/2'
'-x, -y, -z'
'x, -y, z-1/2'
'-x+1/2, -y+1/2, -z'
'x+1/2, -y+1/2, z-1/2'

loop_
_atom_site_label
_atom_site_type_symbol
_atom_site_fract_x
_atom_site_fract_y
_atom_site_fract_z
_atom_site_U_iso_or_equiv
_atom_site_adp_type
_atom_site_occupancy
_atom_site_symmetry_multiplicity
_atom_site_calc_flag
_atom_site_refinement_flags
Cu2 Cu 0.062387(16) 0.41433(2) 0.23424(2) 0.04810(13) Uani 1 1 d .
Cu1 Cu 0.0000 0.78962(3) 0.2500 0.05329(18) Uani 1 2 d S
Cl1 Cl -0.01844(3) 0.43532(5) 0.16279(4) 0.0488(2) Uani 1 1 d .
S1 S 0.04248(6) 0.89794(6) 0.19380(6) 0.0813(3) Uani 1 1 d .
P4 P 0.08096(4) 0.28508(5) 0.24573(4) 0.0448(2) Uani 1 1 d .
P2 P 0.05742(4) 0.71825(5) 0.31905(4) 0.0462(2) Uani 1 1 d .
P3 P 0.12020(4) 0.51183(5) 0.21600(4) 0.0458(2) Uani 1 1 d .
P1 P 0.0000 0.96264(8) 0.2500 0.0752(5) Uani 1 2 d S
O1 O -0.03555(14) 1.02530(14) 0.20773(15) 0.0924(10) Uani 1 1 d .
C36 C 0.2144(2) 0.5767(3) 0.2870(3) 0.1011(17) Uani 1 1 d .
H36A H 0.2036 0.6254 0.2699 0.121 Uiso 1 1 calc R
C66 C 0.11834(17) 0.2731(3) 0.1228(2) 0.0747(12) Uani 1 1 d .
H66A H 0.1244 0.3267 0.1276 0.090 Uiso 1 1 calc R
C62 C 0.08647(17) 0.1521(2) 0.1633(2) 0.0692(11) Uani 1 1 d .
H62A H 0.0715 0.1231 0.1959 0.083 Uiso 1 1 calc R
C16 C 0.01419(18) 0.7696(2) 0.43083(19) 0.0743(12) Uani 1 1 d .
H16A H 0.0142 0.8180 0.4096 0.089 Uiso 1 1 calc R
C31 C 0.18252(14) 0.5113(2) 0.27101(18) 0.0544(9) Uani 1 1 d .
C21 C 0.12647(16) 0.7531(2) 0.3394(2) 0.0617(10) Uani 1 1 d .
C73 C 0.02480(13) 0.22968(18) 0.27505(16) 0.0488(8) Uani 1 1 d .
H73A H 0.0361 0.1760 0.2839 0.073 Uiso 1 1 calc R
H73B H 0.0154 0.2523 0.3164 0.073 Uiso 1 1 calc R
C52 C 0.18275(17) 0.2238(3) 0.2937(2) 0.0818(13) Uani 1 1 d .
H52A H 0.1879 0.2123 0.2499 0.098 Uiso 1 1 calc R
C61 C 0.09656(14) 0.2317(2) 0.17198(17) 0.0518(9) Uani 1 1 d .
C72 C 0.09356(14) 0.61141(18) 0.22638(16) 0.0489(8) Uani 1 1 d .
H72A H 0.1220 0.6497 0.2235 0.059 Uiso 1 1 calc R
H72B H 0.0653 0.6223 0.1915 0.059 Uiso 1 1 calc R
C11 C 0.03302(14) 0.7045(2) 0.40049(16) 0.0497(8) Uani 1 1 d .
C64 C 0.1215(2) 0.1574(4) 0.0579(3) 0.1055(17) Uiso 1 1 d .
H64A H 0.1303 0.1323 0.0196 0.127 Uiso 1 1 calc R
C41 C 0.14290(15) 0.51519(19) 0.13293(18) 0.0530(9) Uani 1 1 d .
C51 C 0.13544(14) 0.2585(2) 0.30850(18) 0.0538(9) Uani 1 1 d .
C71 C 0.07137(14) 0.61724(18) 0.29383(15) 0.0450(8) Uani 1 1 d .
H71A H 0.0971 0.5939 0.3270 0.054 Uiso 1 1 calc R
H71B H 0.0384 0.5870 0.2927 0.054 Uiso 1 1 calc R
C3 C -0.1295(3) 1.0220(4) 0.1723(4) 0.157(3) Uani 1 1 d .
H3A H -0.1369 0.9965 0.2127 0.236 Uiso 1 1 calc R
H3B H -0.1562 1.0071 0.1374 0.236 Uiso 1 1 calc R
H3C H -0.1304 1.0778 0.1783 0.236 Uiso 1 1 calc R
C2 C -0.0603(4) 1.0335(5) 0.0913(3) 0.185(4) Uani 1 1 d .
H2A H -0.0256 1.0141 0.0821 0.278 Uiso 1 1 calc R
H2B H -0.0588 1.0896 0.0955 0.278 Uiso 1 1 calc R
H2C H -0.0866 1.0195 0.0556 0.278 Uiso 1 1 calc R
C23 C 0.2109(3) 0.7467(5) 0.4059(3) 0.141(3) Uani 1 1 d .
H23A H 0.2320 0.7256 0.4418 0.170 Uiso 1 1 calc R
C25 C 0.2022(3) 0.8267(4) 0.3114(5) 0.160(3) Uani 1 1 d .
H25A H 0.2177 0.8601 0.2823 0.192 Uiso 1 1 calc R
C43 C 0.2086(3) 0.4996(4) 0.0553(3) 0.141(3) Uani 1 1 d .
H43A H 0.2439 0.4888 0.0476 0.170 Uiso 1 1 calc R
C1 C -0.0756(3) 0.9982(3) 0.1547(3) 0.1074(19) Uani 1 1 d .
H1A H -0.0740 0.9410 0.1516 0.129 Uiso 1 1 calc R
C55 C 0.1701(2) 0.2584(4) 0.4228(3) 0.1120(19) Uani 1 1 d .
H55A H 0.1653 0.2705 0.4666 0.134 Uiso 1 1 calc R
C26 C 0.14882(19) 0.8039(3) 0.2987(3) 0.1093(19) Uani 1 1 d .
H26A H 0.1283 0.8237 0.2618 0.131 Uiso 1 1 calc R
C45 C 0.1206(3) 0.5305(4) 0.0155(2) 0.122(2) Uani 1 1 d .
H45A H 0.0952 0.5428 -0.0195 0.147 Uiso 1 1 calc R
C35 C 0.2615(2) 0.5705(4) 0.3277(3) 0.120(2) Uani 1 1 d .
H35A H 0.2828 0.6146 0.3369 0.144 Uiso 1 1 calc R
C33 C 0.2456(2) 0.4387(3) 0.3428(3) 0.125(2) Uani 1 1 d .
H33A H 0.2556 0.3911 0.3627 0.150 Uiso 1 1 calc R
C22 C 0.1582(2) 0.7240(4) 0.3925(2) 0.111(2) Uani 1 1 d .
H22A H 0.1438 0.6879 0.4203 0.133 Uiso 1 1 calc R
C65 C 0.1316(2) 0.2343(4) 0.0650(2) 0.1041(18) Uani 1 1 d .
H65A H 0.1471 0.2619 0.0321 0.125 Uiso 1 1 calc R
C44 C 0.1721(3) 0.5130(3) 0.0039(3) 0.1117(19) Uani 1 1 d .
H44A H 0.1818 0.5104 -0.0393 0.134 Uiso 1 1 calc R
C46 C 0.1062(2) 0.5297(4) 0.0801(2) 0.1012(17) Uani 1 1 d .
H46A H 0.0706 0.5394 0.0876 0.121 Uiso 1 1 calc R
C15 C -0.0049(2) 0.7639(3) 0.4931(2) 0.0907(15) Uani 1 1 d .
H15A H -0.0179 0.8081 0.5132 0.109 Uiso 1 1 calc R
C13 C 0.0141(2) 0.6286(3) 0.4954(2) 0.0875(14) Uani 1 1 d .
H13A H 0.0145 0.5806 0.5172 0.105 Uiso 1 1 calc R
C14 C -0.00453(19) 0.6934(3) 0.5245(2) 0.0822(13) Uani 1 1 d .
H14A H -0.0171 0.6896 0.5662 0.099 Uiso 1 1 calc R
C56 C 0.13088(18) 0.2769(3) 0.3733(2) 0.0860(14) Uani 1 1 d .
H56A H 0.1002 0.3028 0.3843 0.103 Uiso 1 1 calc R
C32 C 0.1985(2) 0.4446(3) 0.3015(3) 0.0968(17) Uani 1 1 d .
H32A H 0.1771 0.4003 0.2946 0.116 Uiso 1 1 calc R
C63 C 0.09946(19) 0.1158(3) 0.1038(3) 0.0934(16) Uani 1 1 d .
H63A H 0.0925 0.0627 0.0968 0.112 Uiso 1 1 calc R
C12 C 0.03264(19) 0.6338(2) 0.43312(19) 0.0752(12) Uani 1 1 d .
H12A H 0.0449 0.5890 0.4132 0.090 Uiso 1 1 calc R
C54 C 0.2159(2) 0.2222(3) 0.4075(3) 0.1119(19) Uani 1 1 d .
H54A H 0.2425 0.2087 0.4408 0.134 Uiso 1 1 calc R
C42 C 0.1946(2) 0.5015(3) 0.1199(3) 0.1063(18) Uani 1 1 d .
H42A H 0.2209 0.4934 0.1549 0.128 Uiso 1 1 calc R
C34 C 0.2767(2) 0.5016(4) 0.3538(3) 0.1029(17) Uani 1 1 d .
H34A H 0.3092 0.4974 0.3801 0.123 Uiso 1 1 calc R
C53 C 0.2224(2) 0.2060(3) 0.3433(3) 0.117(2) Uani 1 1 d .
H53A H 0.2541 0.1825 0.3325 0.141 Uiso 1 1 calc R
C24 C 0.2313(3) 0.8001(5) 0.3662(5) 0.148(3) Uani 1 1 d .
H24A H 0.2660 0.8190 0.3768 0.177 Uiso 1 1 calc R

loop_
_atom_site_aniso_label
_atom_site_aniso_U_11
_atom_site_aniso_U_22
_atom_site_aniso_U_33
_atom_site_aniso_U_23
_atom_site_aniso_U_13
_atom_site_aniso_U_12
Cu2 0.0438(3) 0.0413(2) 0.0601(3) 0.00102(19) 0.01005(19) -0.00053(19)
Cu1 0.0744(5) 0.0357(3) 0.0513(4) 0.000 0.0136(3) 0.000
Cl1 0.0507(5) 0.0540(5) 0.0424(4) -0.0008(4) 0.0082(4) 0.0061(4)
S1 0.1096(10) 0.0533(6) 0.0833(8) 0.0114(5) 0.0208(7) -0.0132(6)
P4 0.0407(5) 0.0401(4) 0.0535(5) -0.0002(4) 0.0039(4) 0.0032(4)
P2 0.0534(6) 0.0419(5) 0.0449(5) -0.0034(4) 0.0136(4) -0.0042(4)
P3 0.0437(5) 0.0418(5) 0.0535(5) -0.0026(4) 0.0138(4) -0.0022(4)
P1 0.1021(13) 0.0387(7) 0.0813(11) 0.000 -0.0098(10) 0.000
O1 0.123(3) 0.0427(15) 0.103(2) 0.0000(14) -0.033(2) 0.0000(16)
C36 0.077(3) 0.076(3) 0.144(5) 0.019(3) -0.021(3) -0.021(3)
C66 0.068(3) 0.095(3) 0.061(3) 0.001(2) 0.011(2) 0.007(2)
C62 0.067(3) 0.060(2) 0.080(3) -0.015(2) 0.001(2) 0.012(2)
C16 0.101(3) 0.072(3) 0.054(2) 0.000(2) 0.024(2) 0.014(2)
C31 0.043(2) 0.054(2) 0.068(2) 0.0006(18) 0.0123(18) -0.0048(17)
C21 0.055(2) 0.064(2) 0.068(3) -0.020(2) 0.017(2) -0.0081(19)
C73 0.048(2) 0.0413(18) 0.057(2) 0.0027(15) 0.0070(16) 0.0026(15)
C52 0.059(3) 0.096(3) 0.086(3) -0.024(3) -0.015(2) 0.020(2)
C61 0.0385(19) 0.060(2) 0.056(2) -0.0029(17) -0.0001(17) 0.0122(17)
C72 0.054(2) 0.0425(18) 0.052(2) -0.0018(15) 0.0126(17) -0.0018(16)
C11 0.048(2) 0.058(2) 0.0430(19) -0.0051(16) 0.0050(16) -0.0034(17)
C41 0.058(2) 0.0464(19) 0.058(2) -0.0029(16) 0.022(2) -0.0017(17)
C51 0.047(2) 0.050(2) 0.063(2) -0.0007(17) -0.0049(18) 0.0031(17)
C71 0.051(2) 0.0390(17) 0.0460(19) 0.0011(14) 0.0079(16) -0.0017(15)
C3 0.116(6) 0.109(5) 0.235(9) -0.019(5) -0.048(6) 0.011(4)
C2 0.251(10) 0.179(7) 0.112(5) 0.036(5) -0.058(6) -0.056(7)
C23 0.083(4) 0.230(8) 0.108(5) -0.038(5) -0.007(4) -0.039(5)
C25 0.076(5) 0.104(5) 0.303(12) 0.049(6) 0.037(6) -0.023(4)
C43 0.107(5) 0.225(8) 0.102(5) 0.012(5) 0.066(4) 0.044(5)
C1 0.128(5) 0.060(3) 0.123(5) -0.003(3) -0.047(4) -0.007(3)
C55 0.098(4) 0.165(5) 0.069(3) -0.005(3) -0.018(3) 0.018(4)
C26 0.059(3) 0.083(3) 0.188(6) 0.040(4) 0.024(3) -0.007(3)
C45 0.115(5) 0.195(6) 0.059(3) -0.009(4) 0.022(3) -0.005(4)
C35 0.077(4) 0.109(4) 0.164(6) 0.021(4) -0.035(4) -0.038(3)
C33 0.098(4) 0.092(4) 0.173(6) 0.039(4) -0.049(4) -0.021(3)
C22 0.074(4) 0.191(6) 0.066(3) -0.017(4) 0.002(3) -0.046(4)
C65 0.085(4) 0.162(6) 0.067(3) 0.021(3) 0.018(3) 0.012(4)
C44 0.136(5) 0.135(5) 0.073(4) -0.006(3) 0.060(4) -0.007(4)
C46 0.068(3) 0.172(5) 0.066(3) -0.012(3) 0.020(3) -0.004(3)
C15 0.113(4) 0.098(4) 0.065(3) -0.011(3) 0.030(3) 0.029(3)
C13 0.122(4) 0.085(3) 0.060(3) 0.010(2) 0.029(3) -0.013(3)
C14 0.084(3) 0.115(4) 0.050(2) 0.003(3) 0.020(2) -0.003(3)
C56 0.063(3) 0.129(4) 0.064(3) -0.004(3) -0.003(2) 0.020(3)
C32 0.079(3) 0.068(3) 0.134(4) 0.015(3) -0.039(3) -0.021(2)
C63 0.075(3) 0.077(3) 0.121(4) -0.040(3) -0.024(3) 0.024(3)
C12 0.103(4) 0.068(3) 0.058(3) 0.000(2) 0.029(2) -0.003(2)
C54 0.101(5) 0.118(4) 0.106(5) -0.004(4) -0.044(4) 0.025(4)
C42 0.077(3) 0.163(5) 0.084(3) 0.014(3) 0.034(3) 0.034(3)
C34 0.060(3) 0.125(5) 0.118(4) 0.021(4) -0.019(3) -0.017(3)
C53 0.078(4) 0.131(5) 0.134(5) -0.040(4) -0.034(4) 0.048(3)
C24 0.068(4) 0.148(7) 0.227(10) -0.042(6) 0.012(5) -0.033(4)

loop_
_atom_type_symbol
_atom_type_description
_atom_type_scat_dispersion_real
_atom_type_scat_dispersion_imag
_atom_type_scat_source
C C 0.0033 0.0016 'International Tables Vol C Tables 4.2.6.8 and 6.1.1.4'
H H 0.0000 0.0000 'International Tables Vol C Tables 4.2.6.8 and 6.1.1.4'
O O 0.0106 0.0060 'International Tables Vol C Tables 4.2.6.8 and 6.1.1.4'
P P 0.1023 0.0942 'International Tables Vol C Tables 4.2.6.8 and 6.1.1.4'
S S 0.1246 0.1234 'International Tables Vol C Tables 4.2.6.8 and 6.1.1.4'
Cl Cl 0.1484 0.1585 'International Tables Vol C Tables 4.2.6.8 and 6.1.1.4'
Cu Cu 0.3201 1.2651 'International Tables Vol C Tables 4.2.6.8 and 6.1.1.4'

loop_
_geom_angle_atom_site_label_1
_geom_angle_atom_site_label_2
_geom_angle_atom_site_label_3
_geom_angle
_geom_angle_site_symmetry_1
_geom_angle_site_symmetry_3
P3 Cu2 P4 127.44(4) . .
P3 Cu2 Cl1 107.85(3) . .
P4 Cu2 Cl1 111.15(3) . .
P3 Cu2 Cl1 111.88(3) . 2
P4 Cu2 Cl1 99.05(3) . 2
Cl1 Cu2 Cl1 94.17(3) . 2
P2 Cu1 P2 114.89(5) 2 .
P2 Cu1 S1 113.17(4) 2 .
P2 Cu1 S1 114.47(4) . .
P2 Cu1 S1 114.47(4) 2 2
P2 Cu1 S1 113.17(4) . 2
S1 Cu1 S1 82.72(6) . 2
Cu2 Cl1 Cu2 83.34(3) . 2
P1 S1 Cu1 82.80(5) . .
C61 P4 C51 104.10(16) . .
C61 P4 C73 103.63(16) . .
C51 P4 C73 100.85(16) . .
C61 P4 Cu2 117.44(12) . .
C51 P4 Cu2 116.45(12) . .
C73 P4 Cu2 112.33(11) . .
C11 P2 C21 102.94(17) . .
C11 P2 C71 102.62(15) . .
C21 P2 C71 99.64(17) . .
C11 P2 Cu1 112.46(12) . .
C21 P2 Cu1 119.54(14) . .
C71 P2 Cu1 117.25(11) . .
C41 P3 C31 104.02(17) . .
C41 P3 C72 102.85(15) . .
C31 P3 C72 103.34(16) . .
C41 P3 Cu2 115.63(12) . .
C31 P3 Cu2 114.71(12) . .
C72 P3 Cu2 114.69(11) . .
O1 P1 O1 95.4(2) 2 .
O1 P1 S1 112.68(13) 2 .
O1 P1 S1 111.74(13) . .
O1 P1 S1 111.74(13) 2 2
O1 P1 S1 112.68(13) . 2
S1 P1 S1 111.68(9) . 2
C1 O1 P1 119.3(3) . .
C35 C36 C31 121.1(5) . .
C61 C66 C65 119.9(5) . .
C61 C62 C63 118.7(4) . .
C11 C16 C15 120.6(4) . .
C32 C31 C36 115.8(4) . .
C32 C31 P3 119.1(3) . .
C36 C31 P3 125.0(3) . .
C26 C21 C22 118.0(4) . .
C26 C21 P2 120.2(4) . .
C22 C21 P2 121.6(3) . .
C73 C73 P4 112.5(3) 2 .
C53 C52 C51 120.6(5) . .
C66 C61 C62 119.4(4) . .
C66 C61 P4 117.8(3) . .
C62 C61 P4 122.8(3) . .
C71 C72 P3 109.1(2) . .
C16 C11 C12 118.4(3) . .
C16 C11 P2 117.2(3) . .
C12 C11 P2 124.4(3) . .
C63 C64 C65 122.2(6) . .
C42 C41 C46 117.3(4) . .
C42 C41 P3 123.7(3) . .
C46 C41 P3 119.0(3) . .
C56 C51 C52 117.2(4) . .
C56 C51 P4 119.2(3) . .
C52 C51 P4 123.5(3) . .
C72 C71 P2 113.8(2) . .
C24 C23 C22 118.8(7) . .
C24 C25 C26 119.5(7) . .
C44 C43 C42 121.3(5) . .
O1 C1 C3 108.0(5) . .
O1 C1 C2 106.8(5) . .
C3 C1 C2 114.0(6) . .
C54 C55 C56 119.7(5) . .
C21 C26 C25 120.6(6) . .
C44 C45 C46 119.5(6) . .
C34 C35 C36 120.1(5) . .
C34 C33 C32 119.5(5) . .
C21 C22 C23 121.9(6) . .
C64 C65 C66 119.5(5) . .
C43 C44 C45 119.2(5) . .
C41 C46 C45 121.7(5) . .
C14 C15 C16 119.8(4) . .
C14 C13 C12 120.1(4) . .
C13 C14 C15 120.3(4) . .
C51 C56 C55 122.2(4) . .
C31 C32 C33 122.8(4) . .
C64 C63 C62 120.2(5) . .
C11 C12 C13 120.7(4) . .
C53 C54 C55 119.3(5) . .
C41 C42 C43 120.9(5) . .
C35 C34 C33 120.4(5) . .
C54 C53 C52 120.8(5) . .
C25 C24 C23 121.0(7) . .

loop_
_geom_bond_atom_site_label_1
_geom_bond_atom_site_label_2
_geom_bond_distance
_geom_bond_site_symmetry_2
Cu2 P3 2.2551(9) .
Cu2 P4 2.2606(9) .
Cu2 Cl1 2.3976(10) .
Cu2 Cl1 2.4715(9) 2
Cu1 P2 2.2626(10) 2
Cu1 P2 2.2626(10) .
Cu1 S1 2.4615(11) .
Cu1 S1 2.4615(11) 2
Cl1 Cu2 2.4715(9) 2
S1 P1 1.9656(15) .
P4 C61 1.823(3) .
P4 C51 1.830(4) .
P4 C73 1.835(3) .
P2 C11 1.826(3) .
P2 C21 1.834(4) .
P2 C71 1.840(3) .
P3 C41 1.826(3) .
P3 C31 1.827(4) .
P3 C72 1.843(3) .
P1 O1 1.588(3) 2
P1 O1 1.588(3) .
P1 S1 1.9656(15) 2
O1 C1 1.472(5) .
C36 C35 1.378(7) .
C36 C31 1.390(5) .
C66 C61 1.375(5) .
C66 C65 1.410(6) .
C62 C61 1.388(5) .
C62 C63 1.420(6) .
C16 C11 1.374(5) .
C16 C15 1.393(5) .
C31 C32 1.338(5) .
C21 C26 1.353(6) .
C21 C22 1.368(6) .
C73 C73 1.526(6) 2
C52 C53 1.376(6) .
C52 C51 1.379(5) .
C72 C71 1.524(4) .
C11 C12 1.375(5) .
C64 C63 1.328(7) .
C64 C65 1.341(7) .
C41 C42 1.362(6) .
C41 C46 1.364(6) .
C51 C56 1.364(5) .
C3 C1 1.481(8) .
C2 C1 1.500(8) .
C23 C24 1.347(10) .
C23 C22 1.372(7) .
C25 C24 1.347(10) .
C25 C26 1.389(8) .
C43 C44 1.339(8) .
C43 C42 1.385(7) .
C55 C54 1.362(7) .
C55 C56 1.370(6) .
C45 C44 1.361(8) .
C45 C46 1.390(6) .
C35 C34 1.328(7) .
C33 C34 1.331(7) .
C33 C32 1.381(6) .
C15 C14 1.360(6) .
C13 C14 1.355(6) .
C13 C12 1.385(5) .
C54 C53 1.353(7) .
